data_7715875
loop_
_publ_author_name
'Mortensen, Sabina Svava'
'Nielsen, Villads R. M.'
'S&#xf8;rensen, Thomas Just'

_publ_section_title
;
 Contrasting impact of coordination polyhedra and site symmetry on the
 electronic energy levels in nine-coordinated Eu(III) and Sm(III) crystals
 structures determined from single crystal luminescence spectra.
;
_journal_issue 24
_journal_name_full 'Dalton transactions (Cambridge, England : 2003)'
_journal_page_first 10079
_journal_page_last 10092
_journal_paper_doi 10.1039/d4dt00157e
_journal_volume 53
_journal_year 2024
_chemical_formula_moiety 'C21 H17 Cs3 N3 O18 Sm, 3(H2 O)'
_chemical_formula_sum 'C21 H23 Cs3 N3 O21 Sm'
_chemical_formula_weight 1202.50
_space_group_crystal_system orthorhombic
_space_group_IT_number 20
_space_group_name_Hall 'C 2c 2'
_space_group_name_H-M_alt 'C 2 2 21'
_atom_sites_solution_hydrogens mixed
_atom_sites_solution_primary iterative
_audit_creation_date 2024-03-21
_audit_creation_method
;
Olex2 1.5
(compiled 2023.08.24 svn.re1ec1418 for OlexSys, GUI svn.r6817)
;
_audit_update_record
;
2024-04-23 deposited with the CCDC.	2024-04-29 downloaded from the CCDC.
;
_cell_angle_alpha 90
_cell_angle_beta 90
_cell_angle_gamma 90
_cell_formula_units_Z 4
_cell_length_a 10.0017(13)
_cell_length_b 18.033(3)
_cell_length_c 18.530(3)
_cell_measurement_reflns_used 9579
_cell_measurement_temperature 100
_cell_measurement_theta_max 45.28
_cell_measurement_theta_min 2.20
_cell_volume 3342.1(9)
_computing_cell_refinement 'SAINT V8.40A (Bruker, 2019)'
_computing_data_reduction 'SAINT V8.40A (Bruker, 2019)'
_computing_molecular_graphics 'Olex2 1.5 (Dolomanov et al., 2009)'
_computing_publication_material 'Olex2 1.5 (Dolomanov et al., 2009)'
_computing_structure_refinement 'SHELXL 2018/3 (Sheldrick, 2015)'
_computing_structure_solution 'olex2.solve 1.5 (Bourhis et al., 2015)'
_diffrn_ambient_temperature 100
_diffrn_measured_fraction_theta_full 0.999
_diffrn_measured_fraction_theta_max 0.999
_diffrn_measurement_device_type 'Bruker D8 Venture'
_diffrn_measurement_method '\f and \w scans'
_diffrn_radiation_type MoK\a
_diffrn_radiation_wavelength 0.71073
_diffrn_reflns_av_R_equivalents 0.0502
_diffrn_reflns_av_unetI/netI 0.0283
_diffrn_reflns_Laue_measured_fraction_full 0.999
_diffrn_reflns_Laue_measured_fraction_max 0.999
_diffrn_reflns_limit_h_max 16
_diffrn_reflns_limit_h_min -16
_diffrn_reflns_limit_k_max 30
_diffrn_reflns_limit_k_min -30
_diffrn_reflns_limit_l_max 30
_diffrn_reflns_limit_l_min -30
_diffrn_reflns_number 64847
_diffrn_reflns_point_group_measured_fraction_full 0.999
_diffrn_reflns_point_group_measured_fraction_max 1.000
_diffrn_reflns_theta_full 25.242
_diffrn_reflns_theta_max 36.330
_diffrn_reflns_theta_min 2.198
_diffrn_source_current 1.0
_diffrn_source_power 0.05
_diffrn_source_voltage 50.0
_diffrn_standards_number 0
_exptl_absorpt_coefficient_mu 5.067
_exptl_absorpt_correction_T_max 0.7492
_exptl_absorpt_correction_T_min 0.5940
_exptl_absorpt_correction_type multi-scan
_exptl_absorpt_process_details
;
SADABS-2016/2 (Bruker,2016/2) was used for absorption correction.
wR2(int) was 0.1034 before and 0.0661 after correction.
The Ratio of minimum to maximum transmission is 0.7928.
The \l/2 correction factor is Not present.
;
_exptl_crystal_colour 'clear whiteish colourless'
_exptl_crystal_colour_lustre clear
_exptl_crystal_colour_modifier whiteish
_exptl_crystal_colour_primary colourless
_exptl_crystal_density_diffrn 2.390
_exptl_crystal_description prism
_exptl_crystal_F_000 2260
_exptl_crystal_preparation Luminescent
_exptl_crystal_size_max 0.162
_exptl_crystal_size_mid 0.127
_exptl_crystal_size_min 0.071
_refine_diff_density_max 2.347
_refine_diff_density_min -2.019
_refine_diff_density_rms 0.167
_refine_ls_abs_structure_details
;
 Refined as an inversion twin.
;
_refine_ls_abs_structure_Flack 0.132(16)
_refine_ls_extinction_coef 0.00019(4)
_refine_ls_extinction_expression Fc^*^=kFc[1+0.001xFc^2^\l^3^/sin(2\q)]^-1/4^
_refine_ls_extinction_method 'SHELXL-2018/3 (Sheldrick 2018)'
_refine_ls_goodness_of_fit_ref 1.068
_refine_ls_hydrogen_treatment mixed
_refine_ls_matrix_type full
_refine_ls_number_parameters 257
_refine_ls_number_reflns 8116
_refine_ls_number_restraints 15
_refine_ls_restrained_S_all 1.711
_refine_ls_R_factor_all 0.0284
_refine_ls_R_factor_gt 0.0244
_refine_ls_shift/su_max 0.005
_refine_ls_shift/su_mean 0.000
_refine_ls_structure_factor_coef Fsqd
_refine_ls_weighting_details 'w=1/[\s^2^(Fo^2^)+(0.0289P)^2^+10.9945P] where P=(Fo^2^+2Fc^2^)/3'
_refine_ls_weighting_scheme calc
_refine_ls_wR_factor_gt 0.0617
_refine_ls_wR_factor_ref 0.0637
_reflns_Friedel_coverage 0.831
_reflns_Friedel_fraction_full 1.000
_reflns_Friedel_fraction_max 1.000
_reflns_number_gt 7616
_reflns_number_total 8116
_reflns_threshold_expression 'I > 2\s(I)'
_cod_data_source_file d4dt00157e2.cif
_cod_data_source_block mo_d8v5763_0ma
_cod_depositor_comments 'Adding full bibliography for 7715871--7715877.cif.'
_cod_original_cell_volume 3342.1(8)
_cod_database_code 7715875
_shelx_shelxl_version_number 2018/3
_shelx_space_group_comment
;
The symmetry employed for this shelxl refinement is uniquely defined
by the following loop, which should always be used as a source of
symmetry information in preference to the above space-group names.
They are only intended as comments.
;
_shelx_estimated_absorpt_t_max 0.715
_shelx_estimated_absorpt_t_min 0.494
_olex2_refinement_description
;
1. Twinned data refinement
 Scales: 0.868(16)
 0.132(16)
2. Fixed Uiso
 At 1.2 times of:
  All C(H) groups
 At 1.5 times of:
  All O(H,H) groups
3. Restrained distances
 C6-H6 = C6-C2 = C6-C9
 0.4 with sigma of 0.02
 C2-C4 = C2-C6 = C2-H2
 0.4 with sigma of 0.02
 C9-C3
 0.4 with sigma of 0.02
 Cs1-O8 \\sim Cs1A-O8
 with sigma of 0.02
 Cs1-O12 \\sim Cs1A-O12
 with sigma of 0.02
4. Rigid bond restraints
 C9
 with sigma for 1-2 distances of 0.01 and sigma for 1-3 distances of 0.01
5. Uiso/Uaniso restraints and constraints
Uanis(O11) \\sim Ueq: with sigma of 0.0001 and sigma for terminal atoms of
0.0002
6. Others
 Sof(Cs1A)=Sof(O1)=1-FVAR(1)
 Sof(Cs1)=Sof(O2)=FVAR(1)
 Fixed Sof: H11A(0.5) H11B(0.5)
7.a Free rotating group:
 O3(H3A,H3B), O11(H11A,H11B)
7.b Rotating group:
 O6(H6A,H6B), O12(H12A,H12B)
7.c Aromatic/amide H refined with riding coordinates:
 C6(H6), C8(H8), C2(H2), C5(H5)
;
_olex2_submission_special_instructions 'No special instructions were received'

loop_
_space_group_symop_operation_xyz
'x, y, z'
'x, -y, -z'
'-x, y, -z+1/2'
'-x, -y, z+1/2'
'x+1/2, y+1/2, z'
'x+1/2, -y+1/2, -z'
'-x+1/2, y+1/2, -z+1/2'
'-x+1/2, -y+1/2, z+1/2'

loop_
_atom_site_label
_atom_site_type_symbol
_atom_site_fract_x
_atom_site_fract_y
_atom_site_fract_z
_atom_site_U_iso_or_equiv
_atom_site_adp_type
_atom_site_occupancy
_atom_site_site_symmetry_order
_atom_site_calc_flag
_atom_site_refinement_flags_posn
_atom_site_refinement_flags_adp
_atom_site_refinement_flags_occupancy
_atom_site_disorder_assembly
_atom_site_disorder_group
Sm1 Sm 0.74803(3) 0.500000 0.500000 0.00621(5) Uani 1 2 d S T P . .
Cs1 Cs 0.24206(13) 0.47367(5) 0.24329(6) 0.0080(3) Uani 0.614(13) 1 d D . P . .
Cs2 Cs 0.500000 0.25917(2) 0.250000 0.01908(10) Uani 1 2 d S T P . .
O4 O 1.0342(4) 0.6081(2) 0.6572(2) 0.0287(9) Uani 1 1 d . . . . .
O6 O 0.5400(4) 0.0868(2) 0.3211(2) 0.0216(7) Uani 1 1 d . . . . .
H6A H 0.456182 0.070624 0.334639 0.032 Uiso 1 1 d R U . . .
H6B H 0.599793 0.068956 0.291229 0.032 Uiso 1 1 d R U . . .
N1 N 1.0006(5) 0.500000 0.500000 0.0137(7) Uani 1 2 d S T P . .
O8 O 0.4577(3) 0.4012(2) 0.33916(18) 0.0140(5) Uani 1 1 d D . . . .
O10 O 0.8071(3) 0.41344(16) 0.59856(15) 0.0120(5) Uani 1 1 d . . . . .
O12 O 0.4533(5) 0.5842(3) 0.3198(3) 0.0329(10) Uani 1 1 d D . . . .
H12A H 0.407981 0.614344 0.358870 0.049 Uiso 1 1 d R U . . .
H12B H 0.532812 0.558826 0.350920 0.049 Uiso 1 1 d R U . . .
O3 O 0.7499(6) 0.1636(3) 0.3820(3) 0.0491(12) Uani 1 1 d G . . . .
H3A H 0.678215 0.157197 0.358161 0.074 Uiso 1 1 d G U . . .
H3B H 0.778775 0.205592 0.368027 0.074 Uiso 1 1 d G U . . .
N2 N 0.6228(3) 0.37660(16) 0.50477(17) 0.0088(4) Uani 1 1 d . . . . .
O7 O 0.7647(4) 0.3139(2) 0.66741(17) 0.0248(7) Uani 1 1 d . . . . .
O2 O 0.7773(6) 0.6969(4) 0.6722(4) 0.0291(18) Uani 0.614(13) 1 d . . P A 1
C1 C 0.9816(5) 0.5787(3) 0.6036(2) 0.0187(9) Uani 1 1 d . . . . .
O9 O 0.5776(3) 0.47929(16) 0.40672(15) 0.0111(4) Uani 1 1 d . . . . .
C4 C 0.6420(4) 0.3278(2) 0.55860(19) 0.0110(6) Uani 1 1 d D . . . .
C6 C 0.4905(7) 0.2456(2) 0.5082(3) 0.0240(11) Uani 1 1 d D . . . .
H6 H 0.447631 0.198591 0.508221 0.029 Uiso 1 1 calc DR U . . .
C8 C 1.2062(4) 0.5398(5) 0.5508(3) 0.0378(17) Uani 1 1 d . . . . .
H8 H 1.253085 0.567556 0.586281 0.045 Uiso 1 1 calc R U . . .
C10 C 0.5212(3) 0.4172(2) 0.3941(2) 0.0089(6) Uani 1 1 d . . . . .
C11 C 1.0682(4) 0.5385(3) 0.5492(2) 0.0199(9) Uani 1 1 d . . . . .
C3 C 0.5345(4) 0.3587(2) 0.45276(19) 0.0114(6) Uani 1 1 d D . . . .
C7 C 0.7458(5) 0.35291(19) 0.61322(18) 0.0125(5) Uani 1 1 d . . . . .
O5 O 0.8566(3) 0.57914(17) 0.58919(16) 0.0144(5) Uani 1 1 d . . . . .
C2 C 0.5749(5) 0.2623(3) 0.5615(2) 0.0185(7) Uani 1 1 d D . . . .
H2 H 0.587878 0.229145 0.600679 0.022 Uiso 1 1 calc DR U . . .
C9 C 0.4642(4) 0.2939(2) 0.4540(2) 0.0172(7) Uani 1 1 d D . . . .
C5 C 1.2725(5) 0.500000 0.500000 0.0297(18) Uani 1 2 d S T P . .
H5 H 1.367443 0.500001 0.499998 0.036 Uiso 1 2 calc R U P . .
O11 O 1.000000 0.7535(2) 0.750000 0.0115(8) Uani 1 2 d GS TU P . .
H11A H 1.065381 0.728847 0.766903 0.017 Uiso 0.5 1 d G U P . .
H11B H 1.028734 0.797778 0.747676 0.017 Uiso 0.5 1 d G U P . .
Cs1A Cs 0.2414(3) 0.47533(15) 0.24322(17) 0.0303(9) Uani 0.386(13) 1 d D . P . .
H9 H 0.415(6) 0.283(4) 0.419(3) 0.017(15) Uiso 1 1 d . . . . .
O1 O 0.8027(10) 0.7055(6) 0.7200(6) 0.027(3) Uani 0.386(13) 1 d . . P A 2

loop_
_atom_site_aniso_label
_atom_site_aniso_U_11
_atom_site_aniso_U_22
_atom_site_aniso_U_33
_atom_site_aniso_U_23
_atom_site_aniso_U_13
_atom_site_aniso_U_12
Sm1 0.00546(8) 0.00668(8) 0.00649(8) 0.00081(6) 0.000 0.000
Cs1 0.0095(4) 0.0086(4) 0.0059(4) -0.0016(3) -0.0006(4) 0.0007(3)
Cs2 0.0305(2) 0.01229(13) 0.01440(15) 0.000 0.00245(13) 0.000
O4 0.033(2) 0.033(2) 0.0200(17) 0.0081(15) -0.0151(14) -0.0187(16)
O6 0.0182(14) 0.0262(18) 0.0203(16) 0.0049(14) 0.0069(12) 0.0040(13)
N1 0.0075(13) 0.0198(17) 0.0139(17) 0.0075(16) 0.000 0.000
O8 0.0157(12) 0.0161(14) 0.0101(12) -0.0016(10) -0.0043(9) -0.0007(10)
O10 0.0129(11) 0.0119(12) 0.0114(10) 0.0021(9) -0.0035(9) -0.0003(9)
O12 0.039(2) 0.023(2) 0.037(2) 0.0043(18) -0.0168(18) 0.0024(17)
O3 0.045(3) 0.052(3) 0.050(3) -0.012(2) 0.004(3) -0.014(3)
N2 0.0086(10) 0.0093(10) 0.0086(11) 0.0003(9) -0.0007(9) -0.0005(8)
O7 0.0307(19) 0.0248(15) 0.0189(13) 0.0143(11) -0.0112(14) -0.0071(15)
O2 0.030(4) 0.019(3) 0.039(4) -0.007(2) 0.010(3) 0.001(2)
C1 0.024(2) 0.0189(18) 0.0131(18) 0.0077(14) -0.0070(15) -0.0127(17)
O9 0.0120(10) 0.0102(10) 0.0111(11) 0.0018(9) -0.0027(8) -0.0013(9)
C4 0.0138(14) 0.0096(14) 0.0096(13) 0.0011(11) 0.0000(10) -0.0007(11)
C6 0.032(2) 0.0126(15) 0.028(3) -0.0007(15) -0.010(2) -0.0044(16)
C8 0.0094(15) 0.084(5) 0.0195(19) 0.014(3) -0.0034(14) -0.016(2)
C10 0.0071(15) 0.0122(14) 0.0075(14) 0.0003(11) -0.0007(10) -0.0004(11)
C11 0.0086(13) 0.038(3) 0.0136(15) 0.0127(16) -0.0030(11) -0.0066(15)
C3 0.0120(13) 0.0124(14) 0.0097(13) -0.0001(11) -0.0013(10) -0.0020(11)
C7 0.0152(13) 0.0111(13) 0.0114(11) 0.0030(10) -0.0020(15) 0.0014(16)
O5 0.0150(12) 0.0134(12) 0.0147(12) -0.0007(10) -0.0049(9) -0.0012(10)
C2 0.024(2) 0.0126(14) 0.0184(16) 0.0050(15) -0.0038(14) -0.0055(16)
C9 0.0199(17) 0.0150(17) 0.0168(17) 0.0004(13) -0.0044(13) -0.0081(13)
C5 0.005(2) 0.064(5) 0.021(3) 0.010(3) 0.000 0.000
O11 0.0117(9) 0.0116(9) 0.0112(9) 0.000 0.0001(3) 0.000
Cs1A 0.0237(12) 0.0488(16) 0.0184(12) 0.0025(9) 0.0005(12) 0.0012(10)
O1 0.029(4) 0.024(5) 0.028(5) -0.009(4) -0.009(4) 0.008(4)

loop_
_atom_type_symbol
_atom_type_description
_atom_type_scat_dispersion_real
_atom_type_scat_dispersion_imag
_atom_type_scat_source
C C 0.0033 0.0016 'International Tables Vol C Tables 4.2.6.8 and 6.1.1.4'
H H 0.0000 0.0000 'International Tables Vol C Tables 4.2.6.8 and 6.1.1.4'
Cs Cs -0.3680 2.1192 'International Tables Vol C Tables 4.2.6.8 and 6.1.1.4'
N N 0.0061 0.0033 'International Tables Vol C Tables 4.2.6.8 and 6.1.1.4'
O O 0.0106 0.0060 'International Tables Vol C Tables 4.2.6.8 and 6.1.1.4'
Sm Sm -0.1638 3.4418 'International Tables Vol C Tables 4.2.6.8 and 6.1.1.4'

loop_
_exptl_crystal_face_index_h
_exptl_crystal_face_index_k
_exptl_crystal_face_index_l
_exptl_crystal_face_perp_dist
0.00 2.00 0.00 0.0810
0.00 -2.00 0.00 0.0750
1.00 1.00 0.00 0.0340
-1.00 -1.00 0.00 0.0630
0.00 0.00 1.00 0.0190
0.00 0.00 -1.00 0.0350

loop_
_geom_angle_atom_site_label_1
_geom_angle_atom_site_label_2
_geom_angle_atom_site_label_3
_geom_angle
_geom_angle_site_symmetry_1
_geom_angle_site_symmetry_3
_geom_angle_publ_flag
N1 Sm1 N2 119.36(6) . . ?
N1 Sm1 N2 119.36(6) . 2_566 ?
O10 Sm1 N1 76.18(7) 2_566 . ?
O10 Sm1 N1 76.18(7) . . ?
O10 Sm1 O10 152.37(13) 2_566 . ?
O10 Sm1 N2 62.75(9) . . ?
O10 Sm1 N2 133.80(10) 2_566 . ?
O10 Sm1 N2 133.79(10) . 2_566 ?
O10 Sm1 N2 62.75(9) 2_566 2_566 ?
N2 Sm1 N2 121.29(13) 2_566 . ?
O9 Sm1 N1 133.95(7) . . ?
O9 Sm1 N1 133.95(7) 2_566 . ?
O9 Sm1 O10 126.11(9) . . ?
O9 Sm1 O10 75.06(9) . 2_566 ?
O9 Sm1 O10 126.11(9) 2_566 2_566 ?
O9 Sm1 O10 75.06(9) 2_566 . ?
O9 Sm1 N2 63.37(9) 2_566 2_566 ?
O9 Sm1 N2 76.58(10) . 2_566 ?
O9 Sm1 N2 76.58(10) 2_566 . ?
O9 Sm1 N2 63.37(9) . . ?
O9 Sm1 O9 92.11(13) 2_566 . ?
O5 Sm1 N1 63.57(7) 2_566 . ?
O5 Sm1 N1 63.57(7) . . ?
O5 Sm1 O10 91.42(10) 2_566 . ?
O5 Sm1 O10 91.42(10) . 2_566 ?
O5 Sm1 O10 76.27(10) 2_566 2_566 ?
O5 Sm1 O10 76.27(10) . . ?
O5 Sm1 N2 74.45(10) 2_566 . ?
O5 Sm1 N2 74.45(10) . 2_566 ?
O5 Sm1 N2 134.79(10) . . ?
O5 Sm1 N2 134.79(10) 2_566 2_566 ?
O5 Sm1 O9 75.11(10) 2_566 . ?
O5 Sm1 O9 151.03(10) 2_566 2_566 ?
O5 Sm1 O9 75.11(10) . 2_566 ?
O5 Sm1 O9 151.03(10) . . ?
O5 Sm1 O5 127.13(15) 2_566 . ?
O4 Cs1 O6 67.60(10) 2_466 5_455 ?
O4 Cs1 H6B 74.2(6) 2_466 5_455 ?
O4 Cs1 O10 130.32(10) 2_466 4_664 ?
O4 Cs1 O12 117.63(14) 2_466 . ?
O4 Cs1 O2 76.24(15) 2_466 4_664 ?
O4 Cs1 O9 149.93(10) 2_466 3_655 ?
O4 Cs1 O5 100.48(11) 2_466 4_664 ?
O4 Cs1 O1 61.77(19) 2_466 4_664 ?
O6 Cs1 H6B 6.8(3) 5_455 5_455 ?
O6 Cs1 O10 83.28(9) 5_455 4_664 ?
O6 Cs1 O12 79.80(10) 5_455 . ?
O6 Cs1 O2 136.29(14) 5_455 4_664 ?
O6 Cs1 O9 134.35(9) 5_455 3_655 ?
O6 Cs1 O1 126.65(19) 5_455 4_664 ?
O8 Cs1 O4 85.75(9) . 2_466 ?
O8 Cs1 O6 116.76(10) . 5_455 ?
O8 Cs1 H6B 120.3(10) . 5_455 ?
O8 Cs1 O10 143.93(9) . 4_664 ?
O8 Cs1 O12 63.34(10) . . ?
O8 Cs1 O2 82.98(13) . 4_664 ?
O8 Cs1 O9 96.63(9) . 3_655 ?
O8 Cs1 O5 127.55(9) . 4_664 ?
O8 Cs1 O1 75.8(2) . 4_664 ?
O10 Cs1 H6B 77.2(3) 4_664 5_455 ?
O12 Cs1 H6B 77.5(13) . 5_455 ?
O12 Cs1 O10 94.09(10) . 4_664 ?
O12 Cs1 O2 140.88(14) . 4_664 ?
O12 Cs1 O9 89.61(11) . 3_655 ?
O12 Cs1 O1 138.8(2) . 4_664 ?
O2 Cs1 H6B 140.2(12) 4_664 5_455 ?
O2 Cs1 O10 103.36(13) 4_664 4_664 ?
O9 Cs1 H6B 127.64(13) 3_655 5_455 ?
O9 Cs1 O10 53.09(7) 3_655 4_664 ?
O9 Cs1 O2 74.33(14) 3_655 4_664 ?
O5 Cs1 O6 113.56(10) 4_664 5_455 ?
O5 Cs1 H6B 111.4(11) 4_664 5_455 ?
O5 Cs1 O10 54.86(8) 4_664 4_664 ?
O5 Cs1 O12 141.66(11) 4_664 . ?
O5 Cs1 O2 49.60(13) 4_664 4_664 ?
O5 Cs1 O9 54.74(7) 4_664 3_655 ?
O5 Cs1 O1 62.87(19) 4_664 4_664 ?
O6 Cs2 H3A 77.7 3_655 . ?
O6 Cs2 H9 117.3(12) 3_655 . ?
O8 Cs2 O6 162.36(9) . 3_655 ?
O8 Cs2 O6 124.69(9) 3_655 3_655 ?
O8 Cs2 O8 67.31(13) 3_655 . ?
O8 Cs2 H3A 136.6 3_655 . ?
O8 Cs2 H3A 102.4 . . ?
O8 Cs2 O7 89.11(10) . 6_456 ?
O8 Cs2 O7 89.11(10) 3_655 8_654 ?
O8 Cs2 O7 136.30(9) 3_655 6_456 ?
O8 Cs2 O7 136.30(9) . 8_654 ?
O8 Cs2 O2 70.96(13) 3_655 4_664 ?
O8 Cs2 O2 85.27(14) . 4_664 ?
O8 Cs2 O2 70.96(13) . 2_566 ?
O8 Cs2 O2 85.27(14) 3_655 2_566 ?
O8 Cs2 H9 116.2(12) 3_655 . ?
O8 Cs2 H9 48.9(12) . . ?
O8 Cs2 O1 82.44(19) . 2_566 ?
O8 Cs2 O1 78.1(2) 3_655 2_566 ?
O8 Cs2 O1 82.44(19) 3_655 4_664 ?
O8 Cs2 O1 78.1(2) . 4_664 ?
H3A Cs2 H9 68.1 . . ?
O7 Cs2 O6 73.34(9) 6_456 3_655 ?
O7 Cs2 O6 60.63(9) 8_654 3_655 ?
O7 Cs2 H3A 82.6 6_456 . ?
O7 Cs2 H3A 69.4 8_654 . ?
O7 Cs2 O7 129.70(14) 6_456 8_654 ?
O7 Cs2 O2 122.44(16) 6_456 2_566 ?
O7 Cs2 O2 70.87(15) 8_654 2_566 ?
O7 Cs2 O2 70.87(15) 6_456 4_664 ?
O7 Cs2 O2 122.44(16) 8_654 4_664 ?
O7 Cs2 H9 52.1(11) 6_456 . ?
O7 Cs2 H9 136.5(11) 8_654 . ?
O7 Cs2 O1 136.9(2) 6_456 2_566 ?
O7 Cs2 O1 136.9(2) 8_654 4_664 ?
O7 Cs2 O1 56.13(19) 6_456 4_664 ?
O7 Cs2 O1 56.13(19) 8_654 2_566 ?
O2 Cs2 O6 87.12(14) 4_664 3_655 ?
O2 Cs2 O6 119.94(13) 2_566 3_655 ?
O2 Cs2 H3A 52.5 2_566 . ?
O2 Cs2 H3A 152.4 4_664 . ?
O2 Cs2 O2 151.6(2) 2_566 4_664 ?
O2 Cs2 H9 99.8(11) 4_664 . ?
O2 Cs2 H9 76.4(11) 2_566 . ?
O1 Cs2 H3A 58.5 2_566 . ?
O1 Cs2 H3A 138.7 4_664 . ?
O1 Cs2 H9 93.2(11) 2_566 . ?
O1 Cs2 H9 83.8(11) 4_664 . ?
O1 Cs2 O1 156.6(4) 2_566 4_664 ?
Cs1 O4 Cs1 93.25(11) 2_666 4_665 ?
C1 O4 Cs1 123.3(4) . 2_666 ?
C1 O4 Cs1 81.5(3) . 4_665 ?
Cs1 O6 Cs1 89.12(10) 5_545 7_545 ?
Cs1 O6 Cs2 118.72(11) 5_545 . ?
Cs1 O6 H6A 38.4 7_545 . ?
Cs1 O6 H6A 119.5 5_545 . ?
Cs1 O6 H6B 96.6 7_545 . ?
Cs1 O6 H6B 18.9 5_545 . ?
Cs2 O6 Cs1 106.90(10) . 7_545 ?
Cs2 O6 H6A 106.7 . . ?
Cs2 O6 H6B 99.8 . . ?
H6A O6 H6B 132.5 . . ?
C11 N1 Sm1 120.5(3) . . ?
C11 N1 Sm1 120.5(3) 2_566 . ?
C11 N1 C11 118.9(5) . 2_566 ?
Cs1 O8 Cs1 100.63(10) . 3_655 ?
Cs1 O8 Cs1A 0.46(7) . . ?
Cs2 O8 Cs1 87.70(8) . 3_655 ?
Cs2 O8 Cs1 98.02(9) . . ?
Cs2 O8 Cs1A 98.44(10) . . ?
C10 O8 Cs1 137.3(3) . . ?
C10 O8 Cs1 80.6(2) . 3_655 ?
C10 O8 Cs2 124.6(3) . . ?
C10 O8 Cs1A 136.9(3) . . ?
Cs1A O8 Cs1 100.45(11) . 3_655 ?
Sm1 O10 Cs1 99.78(9) . 4_665 ?
C7 O10 Sm1 125.5(2) . . ?
C7 O10 Cs1 105.9(2) . 4_665 ?
Cs1 O12 H12A 110.6 . . ?
Cs1 O12 H12B 117.0 . . ?
H12A O12 H12B 100.0 . . ?
Cs1A O12 Cs1 0.49(7) . . ?
Cs1A O12 H12A 110.4 . . ?
Cs1A O12 H12B 117.5 . . ?
H3A O3 H3B 104.4 . . ?
C4 N2 Sm1 121.8(2) . . ?
C4 N2 C3 117.9(3) . . ?
C3 N2 Sm1 120.4(2) . . ?
C7 O7 Cs2 139.1(4) . 6_556 ?
Cs2 O2 Cs1 90.01(16) 2_566 4_665 ?
O4 C1 Cs1 78.3(3) . 4_665 ?
O4 C1 C11 119.6(4) . . ?
O4 C1 O5 125.3(5) . . ?
C11 C1 Cs1 135.9(3) . 4_665 ?
O5 C1 Cs1 62.4(2) . 4_665 ?
O5 C1 C11 115.0(4) . . ?
Sm1 O9 Cs1 102.54(9) . 3_655 ?
C10 O9 Sm1 124.7(2) . . ?
C10 O9 Cs1 93.4(2) . 3_655 ?
N2 C4 C7 113.3(3) . . ?
N2 C4 C2 121.9(3) . . ?
C2 C4 C7 124.8(3) . . ?
C2 C6 H6 119.1 . . ?
C2 C6 C9 121.8(4) . . ?
C9 C6 H6 119.1 . . ?
Cs1 C8 H8 45.6 2_666 . ?
C11 C8 Cs1 96.5(3) . 2_666 ?
C11 C8 H8 121.2 . . ?
C5 C8 Cs1 127.6(3) . 2_666 ?
C5 C8 H8 121.2 . . ?
C5 C8 C11 117.7(5) . . ?
Cs1 C10 Cs2 76.14(7) 3_655 . ?
O8 C10 Cs1 79.8(2) . 3_655 ?
O8 C10 Cs2 40.4(2) . . ?
O8 C10 O9 125.8(4) . . ?
O8 C10 C3 118.2(4) . . ?
O9 C10 Cs1 65.99(19) . 3_655 ?
O9 C10 Cs2 142.1(2) . . ?
O9 C10 C3 116.0(3) . . ?
C3 C10 Cs1 129.8(2) . 3_655 ?
C3 C10 Cs2 89.3(2) . . ?
N1 C11 C1 114.6(3) . . ?
N1 C11 C8 122.1(5) . . ?
C8 C11 C1 123.3(5) . . ?
N2 C3 C10 113.8(3) . . ?
N2 C3 C9 122.1(4) . . ?
C9 C3 C10 124.1(3) . . ?
O10 C7 C4 116.1(3) . . ?
O7 C7 O10 125.6(4) . . ?
O7 C7 C4 118.3(4) . . ?
Sm1 O5 Cs1 107.24(10) . 4_665 ?
C1 O5 Sm1 125.0(3) . . ?
C1 O5 Cs1 96.6(2) . 4_665 ?
C4 C2 H2 120.7 . . ?
C6 C2 C4 118.7(4) . . ?
C6 C2 H2 120.7 . . ?
Cs2 C9 H9 42(4) . . ?
C6 C9 Cs2 127.3(3) . . ?
C6 C9 C3 117.6(4) . . ?
C6 C9 H9 122(5) . . ?
C3 C9 Cs2 94.3(3) . . ?
C3 C9 H9 120(5) . . ?
C8 C5 C8 121.5(6) 2_566 . ?
C8 C5 H5 119.2 2_566 . ?
C8 C5 H5 119.2 . . ?
H11A O11 H11A 117.0 . 3_756 ?
H11A O11 H11B 104.5 3_756 3_756 ?
H11A O11 H11B 137.1 . 3_756 ?
H11A O11 H11B 104.5 . . ?
H11B O11 H11A 137.1 . 3_756 ?
H11B O11 H11B 40.0 . 3_756 ?
O4 Cs1A O6 67.75(12) 2_466 5_455 ?
O4 Cs1A H6B 74.2(6) 2_466 5_455 ?
O4 Cs1A O10 130.67(13) 2_466 4_664 ?
O4 Cs1A O12 117.72(17) 2_466 . ?
O4 Cs1A O2 75.72(17) 2_466 4_664 ?
O4 Cs1A O9 149.13(14) 2_466 3_655 ?
O4 Cs1A O5 100.12(13) 2_466 4_664 ?
O4 Cs1A O1 61.3(2) 2_466 4_664 ?
O6 Cs1A H6B 6.7(3) 5_455 5_455 ?
O6 Cs1A O10 83.94(10) 5_455 4_664 ?
O6 Cs1A O12 80.33(12) 5_455 . ?
O6 Cs1A O2 136.10(17) 5_455 4_664 ?
O6 Cs1A O9 135.23(12) 5_455 3_655 ?
O6 Cs1A O1 126.4(2) 5_455 4_664 ?
O8 Cs1A O4 85.26(11) . 2_466 ?
O8 Cs1A O6 116.89(14) . 5_455 ?
O8 Cs1A H6B 120.5(10) . 5_455 ?
O8 Cs1A O10 144.04(13) . 4_664 ?
O8 Cs1A O12 63.31(11) . . ?
O8 Cs1A O2 82.27(14) . 4_664 ?
O8 Cs1A O9 96.24(11) . 3_655 ?
O8 Cs1A O5 126.67(12) . 4_664 ?
O8 Cs1A O1 75.2(2) . 4_664 ?
O10 Cs1A H6B 77.9(4) 4_664 5_455 ?
O12 Cs1A H6B 78.1(13) . 5_455 ?
O12 Cs1A O10 94.72(12) . 4_664 ?
O12 Cs1A O2 140.24(17) . 4_664 ?
O12 Cs1A O9 89.82(13) . 3_655 ?
O12 Cs1A O1 138.1(2) . 4_664 ?
O2 Cs1A H6B 140.0(12) 4_664 5_455 ?
O2 Cs1A O10 103.22(15) 4_664 4_664 ?
O9 Cs1A H6B 128.57(16) 3_655 5_455 ?
O9 Cs1A O10 53.25(8) 3_655 4_664 ?
O9 Cs1A O2 73.96(14) 3_655 4_664 ?
O9 Cs1A O1 89.14(19) 3_655 4_664 ?
O5 Cs1A O6 114.02(13) 4_664 5_455 ?
O5 Cs1A H6B 111.9(11) 4_664 5_455 ?
O5 Cs1A O10 55.01(9) 4_664 4_664 ?
O5 Cs1A O12 142.06(15) 4_664 . ?
O5 Cs1A O2 49.32(13) 4_664 4_664 ?
O5 Cs1A O9 54.67(9) 4_664 3_655 ?
O5 Cs1A O1 62.49(19) 4_664 4_664 ?
Cs1 O1 H11A 114(2) 4_665 3_756 ?
Cs2 O1 Cs1 92.6(3) 2_566 4_665 ?
Cs2 O1 H11A 144(5) 2_566 3_756 ?

loop_
_geom_bond_atom_site_label_1
_geom_bond_atom_site_label_2
_geom_bond_distance
_geom_bond_site_symmetry_2
_geom_bond_publ_flag
Sm1 N1 2.526(5) . ?
Sm1 O10 2.474(3) 2_566 ?
Sm1 O10 2.474(3) . ?
Sm1 N2 2.555(3) . ?
Sm1 N2 2.555(3) 2_566 ?
Sm1 O9 2.456(3) 2_566 ?
Sm1 O9 2.456(3) . ?
Sm1 O5 2.438(3) . ?
Sm1 O5 2.438(3) 2_566 ?
Cs1 O4 3.146(4) 2_466 ?
Cs1 O6 3.213(4) 5_455 ?
Cs1 H6B 2.401(4) 5_455 ?
Cs1 O8 3.085(3) . ?
Cs1 O10 3.403(3) 4_664 ?
Cs1 O12 3.232(5) . ?
Cs1 O2 3.352(7) 4_664 ?
Cs1 O9 3.315(3) 3_655 ?
Cs1 O5 3.168(3) 4_664 ?
Cs1 O1 3.290(11) 4_664 ?
Cs2 O6 3.400(4) 3_655 ?
Cs2 O8 3.077(3) . ?
Cs2 O8 3.077(3) 3_655 ?
Cs2 H3A 3.2520 . ?
Cs2 O7 3.101(4) 8_654 ?
Cs2 O7 3.101(4) 6_456 ?
Cs2 O2 3.224(6) 4_664 ?
Cs2 O2 3.224(6) 2_566 ?
Cs2 H9 3.27(6) . ?
Cs2 O1 3.143(10) 2_566 ?
Cs2 O1 3.143(10) 4_664 ?
O4 C1 1.242(6) . ?
O6 H6A 0.9227 . ?
O6 H6B 0.8761 . ?
N1 C11 1.330(5) 2_566 ?
N1 C11 1.330(5) . ?
O8 C10 1.234(5) . ?
O8 Cs1A 3.103(4) . ?
O10 C7 1.281(5) . ?
O12 H12A 1.0132 . ?
O12 H12B 1.0832 . ?
O12 Cs1A 3.218(5) . ?
O3 H3A 0.8502 . ?
O3 H3B 0.8504 . ?
N2 C4 1.345(5) . ?
N2 C3 1.347(4) . ?
O7 C7 1.240(4) . ?
C1 C11 1.513(7) . ?
C1 O5 1.279(5) . ?
O9 C10 1.275(5) . ?
C4 C7 1.520(6) . ?
C4 C2 1.358(6) . ?
C6 H6 0.9500 . ?
C6 C2 1.334(7) . ?
C6 C9 1.355(6) . ?
C8 H8 0.9500 . ?
C8 C11 1.381(6) . ?
C8 C5 1.357(7) . ?
C10 C3 1.521(5) . ?
C3 C9 1.365(5) . ?
C2 H2 0.9500 . ?
C9 H9 0.84(6) . ?
C5 H5 0.9500 . ?
O11 H11A 0.85(8) 3_756 ?
O11 H11A 0.8505 . ?
O11 H11B 0.8497 . ?
O11 H11B 0.85(6) 3_756 ?
Cs1A O1 3.318(11) 4_664 ?

loop_
_geom_torsion_atom_site_label_1
_geom_torsion_atom_site_label_2
_geom_torsion_atom_site_label_3
_geom_torsion_atom_site_label_4
_geom_torsion
_geom_torsion_site_symmetry_1
_geom_torsion_site_symmetry_2
_geom_torsion_site_symmetry_3
_geom_torsion_site_symmetry_4
_geom_torsion_publ_flag
Sm1 N1 C11 C1 1.3(4) . . . . ?
Sm1 N1 C11 C8 -180.0(4) . . . . ?
Sm1 O10 C7 O7 -170.9(4) . . . . ?
Sm1 O10 C7 C4 9.3(5) . . . . ?
Sm1 N2 C4 C7 -1.4(4) . . . . ?
Sm1 N2 C4 C2 179.6(3) . . . . ?
Sm1 N2 C3 C10 0.7(4) . . . . ?
Sm1 N2 C3 C9 -179.0(3) . . . . ?
Sm1 O9 C10 Cs1 -107.9(2) . . . 3_655 ?
Sm1 O9 C10 Cs2 -110.8(3) . . . . ?
Sm1 O9 C10 O8 -163.7(3) . . . . ?
Sm1 O9 C10 C3 16.4(4) . . . . ?
Cs1 O4 C1 Cs1 88.3(3) 2_666 . . 4_665 ?
Cs1 O4 C1 C11 -48.2(5) 2_666 . . . ?
Cs1 O4 C1 C11 -136.5(4) 4_665 . . . ?
Cs1 O4 C1 O5 43.4(4) 4_665 . . . ?
Cs1 O4 C1 O5 131.7(4) 2_666 . . . ?
Cs1 O8 C10 Cs1 -95.5(3) . . . 3_655 ?
Cs1 O8 C10 Cs2 -176.1(6) . . . . ?
Cs1 O8 C10 Cs2 -80.6(2) 3_655 . . . ?
Cs1 O8 C10 O9 -45.3(6) . . . . ?
Cs1 O8 C10 O9 50.2(4) 3_655 . . . ?
Cs1 O8 C10 C3 134.6(3) . . . . ?
Cs1 O8 C10 C3 -129.9(3) 3_655 . . . ?
Cs1 O10 C7 O7 -56.1(5) 4_665 . . . ?
Cs1 O10 C7 C4 124.1(3) 4_665 . . . ?
Cs1 C1 C11 N1 66.0(5) 4_665 . . . ?
Cs1 C1 C11 C8 -112.7(5) 4_665 . . . ?
Cs1 C1 O5 Sm1 -116.4(3) 4_665 . . . ?
Cs1 O9 C10 Cs2 -2.9(4) 3_655 . . . ?
Cs1 O9 C10 O8 -55.9(4) 3_655 . . . ?
Cs1 O9 C10 C3 124.2(3) 3_655 . . . ?
Cs1 C8 C11 N1 -139.0(3) 2_666 . . . ?
Cs1 C8 C11 C1 39.6(5) 2_666 . . . ?
Cs1 C8 C5 C8 124.5(5) 2_666 . . 2_566 ?
Cs1 C10 C3 N2 69.1(4) 3_655 . . . ?
Cs1 C10 C3 C9 -111.2(4) 3_655 . . . ?
Cs2 O8 C10 Cs1 80.6(2) . . . 3_655 ?
Cs2 O8 C10 O9 130.8(3) . . . . ?
Cs2 O8 C10 C3 -49.3(4) . . . . ?
Cs2 O7 C7 O10 -50.8(7) 6_556 . . . ?
Cs2 O7 C7 C4 129.0(4) 6_556 . . . ?
Cs2 C10 C3 N2 140.3(3) . . . . ?
Cs2 C10 C3 C9 -40.0(4) . . . . ?
O4 C1 C11 N1 170.6(4) . . . . ?
O4 C1 C11 C8 -8.2(7) . . . . ?
O4 C1 O5 Sm1 -165.8(4) . . . . ?
O4 C1 O5 Cs1 -49.4(5) . . . 4_665 ?
O8 C10 C3 N2 169.7(3) . . . . ?
O8 C10 C3 C9 -10.6(6) . . . . ?
N2 C4 C7 O10 -4.7(5) . . . . ?
N2 C4 C7 O7 175.5(4) . . . . ?
N2 C4 C2 C6 1.8(7) . . . . ?
N2 C3 C9 Cs2 -139.3(3) . . . . ?
N2 C3 C9 C6 -2.9(7) . . . . ?
O9 C10 C3 N2 -10.4(5) . . . . ?
O9 C10 C3 C9 169.3(4) . . . . ?
C4 N2 C3 C10 -179.4(3) . . . . ?
C4 N2 C3 C9 0.8(6) . . . . ?
C10 C3 C9 Cs2 40.9(4) . . . . ?
C10 C3 C9 C6 177.4(5) . . . . ?
C11 N1 C11 C1 -178.7(4) 2_566 . . . ?
C11 N1 C11 C8 0.0(4) 2_566 . . . ?
C11 C1 O5 Sm1 14.1(5) . . . . ?
C11 C1 O5 Cs1 130.5(3) . . . 4_665 ?
C11 C8 C5 C8 0.0(4) . . . 2_566 ?
C3 N2 C4 C7 178.7(3) . . . . ?
C3 N2 C4 C2 -0.3(6) . . . . ?
C7 C4 C2 C6 -177.0(5) . . . . ?
O5 C1 C11 N1 -9.4(5) . . . . ?
O5 C1 C11 C8 171.9(5) . . . . ?
C2 C4 C7 O10 174.3(4) . . . . ?
C2 C4 C7 O7 -5.5(7) . . . . ?
C2 C6 C9 Cs2 124.8(5) . . . . ?
C2 C6 C9 C3 4.5(9) . . . . ?
C9 C6 C2 C4 -4.0(9) . . . . ?
C5 C8 C11 N1 -0.1(8) . . . . ?
C5 C8 C11 C1 178.5(4) . . . . ?
Cs1A O8 C10 Cs1 -95.3(3) . . . 3_655 ?
Cs1A O8 C10 Cs2 -175.9(6) . . . . ?
Cs1A O8 C10 O9 -45.1(6) . . . . ?
Cs1A O8 C10 C3 134.8(3) . . . . ?

loop_
_twin_individual_id
_twin_individual_mass_fraction_refined
1 0.868(16)
2 0.132(16)
